data_4001990
loop_
_publ_author_name
'Thompson, Corey M.'
'Tan, Xiaoyan'
'Kovnir, Kirill'
'Garlea, V. Ovidiu'
'Gippius, Andrei A.'
'Yaroslavtsev, Alexander A.'
'Menushenkov, Alexey P.'
'Chernikov, Roman V.'
'B\"uttgen, Norbert'
'Kr\"atschmer, Wolfgang'
'Zubavichus, Yan V.'
'Shatruk, Michael'

_publ_section_title
;
 Synthesis, Structures, and Magnetic Properties of Rare-Earth Cobalt
 Arsenides, RCo2As2(R = La, Ce, Pr, Nd)
;
_journal_issue 12
_journal_name_full 'Chemistry of Materials'
_journal_page_first 3825
_journal_paper_doi 10.1021/cm501522v
_journal_volume 26
_journal_year 2014
_chemical_formula_sum 'As2 Bi0.03 Co1.91 La0.97'
_chemical_formula_weight 403.70
_chemical_name_systematic
;
 ?
;
_space_group_IT_number 139
_symmetry_cell_setting tetragonal
_symmetry_space_group_name_Hall '-I 4 2'
_symmetry_space_group_name_H-M 'I 4/m m m'
_atom_sites_solution_hydrogens none
_atom_sites_solution_primary direct
_atom_sites_solution_secondary difmap
_audit_creation_method manual
_cell_angle_alpha 90.00
_cell_angle_beta 90.00
_cell_angle_gamma 90.00
_cell_formula_units_Z 2
_cell_length_a 4.0494(3)
_cell_length_b 4.0494(3)
_cell_length_c 10.4987(8)
_cell_measurement_temperature 293(2)
_cell_volume 172.15(2)
_computing_cell_refinement 'SMART V5.625 (Bruker, 2000)'
_computing_data_collection 'SMART V5.625 (Bruker, 2000)'
_computing_data_reduction 'SAINT V6.32 (Bruker, 2001)'
_computing_molecular_graphics CrystalMaker
_computing_publication_material 'SHELXL-97 (Sheldrick, 1997)'
_computing_structure_refinement 'SHELXL-97 (Sheldrick, 1997)'
_computing_structure_solution 'SHELXS-97 (Sheldrick, 1990)'
_diffrn_ambient_temperature 293(2)
_diffrn_measured_fraction_theta_full 1.000
_diffrn_measured_fraction_theta_max 1.000
_diffrn_measurement_device_type 'Bruker APEX II CCD area-detector'
_diffrn_measurement_method 'profile data from \w scans'
_diffrn_radiation_monochromator graphite
_diffrn_radiation_source 'fine-focus sealed tube'
_diffrn_radiation_type MoK\a
_diffrn_radiation_wavelength 0.71073
_diffrn_reflns_av_R_equivalents 0.0208
_diffrn_reflns_av_sigmaI/netI 0.0139
_diffrn_reflns_limit_h_max 6
_diffrn_reflns_limit_h_min -6
_diffrn_reflns_limit_k_max 6
_diffrn_reflns_limit_k_min -6
_diffrn_reflns_limit_l_max 17
_diffrn_reflns_limit_l_min -17
_diffrn_reflns_number 1214
_diffrn_reflns_theta_full 37.48
_diffrn_reflns_theta_max 37.48
_diffrn_reflns_theta_min 3.88
_exptl_absorpt_coefficient_mu 41.267
_exptl_absorpt_correction_T_max 0.3707
_exptl_absorpt_correction_T_min 0.1909
_exptl_absorpt_correction_type analytical
_exptl_absorpt_process_details 'SADABS v2.03 (Bruker, 2003)'
_exptl_crystal_colour black
_exptl_crystal_density_diffrn 7.788
_exptl_crystal_density_method 'not measured'
_exptl_crystal_description plate
_exptl_crystal_F_000 351
_exptl_crystal_size_max 0.06
_exptl_crystal_size_mid 0.05
_exptl_crystal_size_min 0.03
_refine_diff_density_max 1.404
_refine_diff_density_min -3.068
_refine_diff_density_rms 0.402
_refine_ls_extinction_coef 0.027(2)
_refine_ls_extinction_expression Fc^*^=kFc[1+0.001xFc^2^\l^3^/sin(2\q)]^-1/4^
_refine_ls_extinction_method SHELXL
_refine_ls_goodness_of_fit_ref 1.229
_refine_ls_hydrogen_treatment none
_refine_ls_matrix_type full
_refine_ls_number_parameters 11
_refine_ls_number_reflns 162
_refine_ls_number_restraints 0
_refine_ls_restrained_S_all 1.229
_refine_ls_R_factor_all 0.0201
_refine_ls_R_factor_gt 0.0193
_refine_ls_shift/su_max 0.000
_refine_ls_shift/su_mean 0.000
_refine_ls_structure_factor_coef Fsqd
_refine_ls_weighting_details 'calc w=1/[\s^2^(Fo^2^)+(0.0271P)^2^+0.2902P] where P=(Fo^2^+2Fc^2^)/3'
_refine_ls_weighting_scheme calc
_refine_ls_wR_factor_gt 0.0450
_refine_ls_wR_factor_ref 0.0456
_reflns_number_gt 157
_reflns_number_total 162
_reflns_threshold_expression >2sigma(I)
_cod_data_source_file cm501522v_si_002.cif
_cod_data_source_block
;
;
_cod_depositor_comments 'Adding full bibliography for 4001989--4001991.cif.'
_cod_original_sg_symbol_H-M I4/mmm
_cod_database_code 4001990

loop_
_symmetry_equiv_pos_as_xyz
'x, y, z'
'-x, -y, z'
'-y, x, z'
'y, -x, z'
'-x, y, -z'
'x, -y, -z'
'y, x, -z'
'-y, -x, -z'
'x+1/2, y+1/2, z+1/2'
'-x+1/2, -y+1/2, z+1/2'
'-y+1/2, x+1/2, z+1/2'
'y+1/2, -x+1/2, z+1/2'
'-x+1/2, y+1/2, -z+1/2'
'x+1/2, -y+1/2, -z+1/2'
'y+1/2, x+1/2, -z+1/2'
'-y+1/2, -x+1/2, -z+1/2'
'-x, -y, -z'
'x, y, -z'
'y, -x, -z'
'-y, x, -z'
'x, -y, z'
'-x, y, z'
'-y, -x, z'
'y, x, z'
'-x+1/2, -y+1/2, -z+1/2'
'x+1/2, y+1/2, -z+1/2'
'y+1/2, -x+1/2, -z+1/2'
'-y+1/2, x+1/2, -z+1/2'
'x+1/2, -y+1/2, z+1/2'
'-x+1/2, y+1/2, z+1/2'
'-y+1/2, -x+1/2, z+1/2'
'y+1/2, x+1/2, z+1/2'

loop_
_atom_site_label
_atom_site_type_symbol
_atom_site_fract_x
_atom_site_fract_y
_atom_site_fract_z
_atom_site_U_iso_or_equiv
_atom_site_adp_type
_atom_site_occupancy
_atom_site_symmetry_multiplicity
_atom_site_calc_flag
_atom_site_refinement_flags
La La 0.0000 0.0000 0.0000 0.00520(17) Uiso 0.969(8) 16 d SP
Bi Bi 0.0000 0.0000 0.021(4) 0.00520(17) Uiso 0.016(4) 8 d SP
Co Co 0.0000 0.5000 0.2500 0.0087(3) Uani 0.958(7) 8 d SP
As As 0.0000 0.0000 0.36247(6) 0.0087(2) Uani 1 8 d S

loop_
_atom_site_aniso_label
_atom_site_aniso_U_11
_atom_site_aniso_U_22
_atom_site_aniso_U_33
_atom_site_aniso_U_23
_atom_site_aniso_U_13
_atom_site_aniso_U_12
Co 0.0077(3) 0.0077(3) 0.0106(4) 0.000 0.000 0.000
As 0.0081(2) 0.0081(2) 0.0098(3) 0.000 0.000 0.000

loop_
_atom_type_symbol
_atom_type_description
_atom_type_scat_dispersion_real
_atom_type_scat_dispersion_imag
_atom_type_scat_source
Co Co 0.3494 0.9721 'International Tables Vol C Tables 4.2.6.8 and 6.1.1.4'
As As 0.0499 2.0058 'International Tables Vol C Tables 4.2.6.8 and 6.1.1.4'
La La -0.2871 2.4523 'International Tables Vol C Tables 4.2.6.8 and 6.1.1.4'
Bi Bi -4.1077 10.2566 'International Tables Vol C Tables 4.2.6.8 and 6.1.1.4'

loop_
_geom_angle_atom_site_label_1
_geom_angle_atom_site_label_2
_geom_angle_atom_site_label_3
_geom_angle
_geom_angle_site_symmetry_1
_geom_angle_site_symmetry_3
As La As 180.0 9_444 25
As La As 126.48(2) 9_444 9_554
As La As 53.52(2) 25 9_554
As La As 53.52(2) 9_444 25_445
As La As 126.48(2) 25 25_445
As La As 180.0 9_554 25_445
As La As 78.303(8) 9_444 9_454
As La As 101.697(8) 25 9_454
As La As 78.303(8) 9_554 9_454
As La As 101.697(8) 25_445 9_454
As La As 78.303(8) 9_444 9_544
As La As 101.697(8) 25 9_544
As La As 78.303(8) 9_554 9_544
As La As 101.697(8) 25_445 9_544
As La As 126.48(2) 9_454 9_544
As La As 101.697(8) 9_444 25_455
As La As 78.303(8) 25 25_455
As La As 101.697(8) 9_554 25_455
As La As 78.303(8) 25_445 25_455
As La As 53.52(2) 9_454 25_455
As La As 180.0 9_544 25_455
As La As 101.697(8) 9_444 25_545
As La As 78.303(8) 25 25_545
As La As 101.697(8) 9_554 25_545
As La As 78.303(8) 25_445 25_545
As La As 180.0 9_454 25_545
As La As 53.52(2) 9_544 25_545
As La As 126.48(2) 25_455 25_545
As La Co 42.085(7) 9_444 9_444
As La Co 137.915(7) 25 9_444
As La Co 91.669(10) 9_554 9_444
As La Co 88.331(10) 25_445 9_444
As La Co 42.085(7) 9_454 9_444
As La Co 91.669(10) 9_544 9_444
As La Co 88.331(10) 25_455 9_444
As La Co 137.915(7) 25_545 9_444
As La Co 42.085(7) 9_444 17
As La Co 137.915(7) 25 17
As La Co 91.669(10) 9_554 17
As La Co 88.331(10) 25_445 17
As La Co 91.669(10) 9_454 17
As La Co 42.085(7) 9_544 17
As La Co 137.915(7) 25_455 17
As La Co 88.331(10) 25_545 17
Co La Co 51.176(4) 9_444 17
As La Co 137.915(7) 9_444 .
As La Co 42.085(7) 25 .
As La Co 88.331(10) 9_554 .
As La Co 91.669(10) 25_445 .
As La Co 88.331(10) 9_454 .
As La Co 137.915(7) 9_544 .
As La Co 42.085(7) 25_455 .
As La Co 91.669(10) 25_545 .
Co La Co 128.824(4) 9_444 .
Co La Co 180.0 17 .
As La Co 137.915(7) 9_444 25
As La Co 42.085(7) 25 25
As La Co 88.331(10) 9_554 25
As La Co 91.669(10) 25_445 25
As La Co 137.915(7) 9_454 25
As La Co 88.331(10) 9_544 25
As La Co 91.669(10) 25_455 25
As La Co 42.085(7) 25_545 25
Co La Co 180.0 9_444 25
Co La Co 128.824(4) 17 25
Co La Co 51.176(4) . 25
As Bi As 133.6(13) 25 25_445
As Bi As 81.1(5) 25 25_455
As Bi As 81.1(5) 25_445 25_455
As Bi As 81.1(5) 25 25_545
As Bi As 81.1(5) 25_445 25_545
As Bi As 133.6(13) 25_455 25_545
As Bi Co 44.0(3) 25 .
As Bi Co 96.7(9) 25_445 .
As Bi Co 44.0(3) 25_455 .
As Bi Co 96.7(9) 25_545 .
As Bi Co 44.0(3) 25 25
As Bi Co 96.7(9) 25_445 25
As Bi Co 96.7(9) 25_455 25
As Bi Co 44.0(3) 25_545 25
Co Bi Co 54.1(6) . 25
As Bi Co 96.7(9) 25 25_455
As Bi Co 44.0(3) 25_445 25_455
As Bi Co 44.0(3) 25_455 25_455
As Bi Co 96.7(9) 25_545 25_455
Co Bi Co 54.1(6) . 25_455
Co Bi Co 80.1(9) 25 25_455
As Bi Co 96.7(9) 25 1_545
As Bi Co 44.0(3) 25_445 1_545
As Bi Co 96.7(9) 25_455 1_545
As Bi Co 44.0(3) 25_545 1_545
Co Bi Co 80.1(9) . 1_545
Co Bi Co 54.1(6) 25 1_545
Co Bi Co 54.1(6) 25_455 1_545
As Bi As 173.1(12) 25 9_444
As Bi As 53.31(8) 25_445 9_444
As Bi As 101.40(11) 25_455 9_444
As Bi As 101.40(11) 25_545 9_444
Co Bi As 141.0(5) . 9_444
Co Bi As 141.0(5) 25 9_444
Co Bi As 89.44(16) 25_455 9_444
Co Bi As 89.44(16) 1_545 9_444
As Bi As 53.31(8) 25 9_554
As Bi As 173.1(12) 25_445 9_554
As Bi As 101.40(11) 25_455 9_554
As Bi As 101.40(11) 25_545 9_554
Co Bi As 89.44(16) . 9_554
Co Bi As 89.44(16) 25 9_554
Co Bi As 141.0(5) 25_455 9_554
Co Bi As 141.0(5) 1_545 9_554
As Bi As 119.8(12) 9_444 9_554
As Bi As 101.40(11) 25 9_544
As Bi As 101.40(11) 25_445 9_544
As Bi As 173.1(12) 25_455 9_544
As Bi As 53.31(8) 25_545 9_544
Co Bi As 141.0(5) . 9_544
Co Bi As 89.44(16) 25 9_544
Co Bi As 141.0(5) 25_455 9_544
Co Bi As 89.44(16) 1_545 9_544
As Bi As 75.4(5) 9_444 9_544
As Bi As 75.4(5) 9_554 9_544
As Bi As 101.40(11) 25 9_454
As Bi As 101.40(11) 25_445 9_454
As Bi As 53.31(8) 25_455 9_454
As Bi As 173.1(12) 25_545 9_454
Co Bi As 89.44(16) . 9_454
Co Bi As 141.0(5) 25 9_454
Co Bi As 89.44(16) 25_455 9_454
Co Bi As 141.0(5) 1_545 9_454
As Bi As 75.4(5) 9_444 9_454
As Bi As 75.4(5) 9_554 9_454
As Bi As 119.8(12) 9_544 9_454
As Co As 104.701(12) 25_455 1_565
As Co As 119.50(3) 25_455 25
As Co As 104.701(12) 1_565 25
As Co As 104.701(12) 25_455 .
As Co As 119.50(3) 1_565 .
As Co As 104.701(12) 25 .
As Co Co 127.649(6) 25_455 25_565
As Co Co 52.351(6) 1_565 25_565
As Co Co 52.351(6) 25 25_565
As Co Co 127.649(6) . 25_565
As Co Co 52.351(6) 25_455 25_455
As Co Co 127.649(6) 1_565 25_455
As Co Co 127.649(6) 25 25_455
As Co Co 52.351(6) . 25_455
Co Co Co 180.0 25_565 25_455
As Co Co 52.351(6) 25_455 25_465
As Co Co 52.351(6) 1_565 25_465
As Co Co 127.649(6) 25 25_465
As Co Co 127.649(6) . 25_465
Co Co Co 90.0 25_565 25_465
Co Co Co 90.0 25_455 25_465
As Co Co 127.649(6) 25_455 25
As Co Co 127.649(6) 1_565 25
As Co Co 52.351(6) 25 25
As Co Co 52.351(6) . 25
Co Co Co 90.0 25_565 25
Co Co Co 90.0 25_455 25
Co Co Co 180.0 25_465 25
As Co Bi 160.3(5) 25_455 25
As Co Bi 67.32(16) 1_565 25
As Co Bi 80.2(5) 25 25
As Co Bi 67.32(16) . 25
Co Co Bi 62.9(3) 25_565 25
Co Co Bi 117.1(3) 25_455 25
Co Co Bi 117.1(3) 25_465 25
Co Co Bi 62.9(3) 25 25
As Co Bi 67.32(16) 25_455 .
As Co Bi 160.3(5) 1_565 .
As Co Bi 67.32(16) 25 .
As Co Bi 80.2(5) . .
Co Co Bi 117.1(3) 25_565 .
Co Co Bi 62.9(3) 25_455 .
Co Co Bi 117.1(3) 25_465 .
Co Co Bi 62.9(3) 25 .
Bi Co Bi 125.9(6) 25 .
As Co Bi 67.32(16) 25_455 1_565
As Co Bi 80.2(5) 1_565 1_565
As Co Bi 67.32(16) 25 1_565
As Co Bi 160.3(5) . 1_565
Co Co Bi 62.9(3) 25_565 1_565
Co Co Bi 117.1(3) 25_455 1_565
Co Co Bi 62.9(3) 25_465 1_565
Co Co Bi 117.1(3) 25 1_565
Bi Co Bi 125.9(6) 25 1_565
Bi Co Bi 80.1(9) . 1_565
As Co Bi 80.2(5) 25_455 25_455
As Co Bi 67.32(16) 1_565 25_455
As Co Bi 160.3(5) 25 25_455
As Co Bi 67.32(16) . 25_455
Co Co Bi 117.1(3) 25_565 25_455
Co Co Bi 62.9(3) 25_455 25_455
Co Co Bi 62.9(3) 25_465 25_455
Co Co Bi 117.1(3) 25 25_455
Bi Co Bi 80.1(9) 25 25_455
Bi Co Bi 125.9(6) . 25_455
Bi Co Bi 125.9(6) 1_565 25_455
Co As Co 75.299(12) 25_455 1_545
Co As Co 119.50(3) 25_455 25
Co As Co 75.299(12) 1_545 25
Co As Co 75.299(12) 25_455 .
Co As Co 119.50(3) 1_545 .
Co As Co 75.299(12) 25 .
Co As As 120.249(13) 25_455 17_556
Co As As 120.249(13) 1_545 17_556
Co As As 120.249(13) 25 17_556
Co As As 120.249(13) . 17_556
Co As Bi 139.5(2) 25_455 25
Co As Bi 139.5(2) 1_545 25
Co As Bi 68.7(5) 25 25
Co As Bi 68.7(5) . 25
As As Bi 66.8(7) 17_556 25
Co As Bi 68.7(5) 25_455 25_445
Co As Bi 68.7(5) 1_545 25_445
Co As Bi 139.5(2) 25 25_445
Co As Bi 139.5(2) . 25_445
As As Bi 66.8(7) 17_556 25_445
Bi As Bi 133.6(13) 25 25_445
Co As Bi 68.7(5) 25_455 25_455
Co As Bi 139.5(2) 1_545 25_455
Co As Bi 139.5(2) 25 25_455
Co As Bi 68.7(5) . 25_455
As As Bi 66.8(7) 17_556 25_455
Bi As Bi 81.1(5) 25 25_455
Bi As Bi 81.1(5) 25_445 25_455
Co As Bi 139.5(2) 25_455 25_545
Co As Bi 68.7(5) 1_545 25_545
Co As Bi 68.7(5) 25 25_545
Co As Bi 139.5(2) . 25_545
As As Bi 66.8(7) 17_556 25_545
Bi As Bi 81.1(5) 25 25_545
Bi As Bi 81.1(5) 25_445 25_545
Bi As Bi 133.6(13) 25_455 25_545
Co As La 140.555(2) 25_455 9
Co As La 140.555(2) 1_545 9
Co As La 71.423(4) 25 9
Co As La 71.423(4) . 9
As As La 63.239(10) 17_556 9
Bi As La 3.6(7) 25 9
Bi As La 130.0(7) 25_445 9
Bi As La 79.8(3) 25_455 9
Bi As La 79.8(3) 25_545 9
Co As La 71.423(4) 25_455 9_445
Co As La 71.423(4) 1_545 9_445
Co As La 140.555(2) 25 9_445
Co As La 140.555(2) . 9_445
As As La 63.239(10) 17_556 9_445
Bi As La 130.0(7) 25 9_445
Bi As La 3.6(7) 25_445 9_445
Bi As La 79.8(3) 25_455 9_445
Bi As La 79.8(3) 25_545 9_445
La As La 126.48(2) 9 9_445
Co As La 140.555(2) 25_455 9_545
Co As La 71.423(4) 1_545 9_545
Co As La 71.423(4) 25 9_545
Co As La 140.555(2) . 9_545
As As La 63.239(10) 17_556 9_545
Bi As La 79.8(3) 25 9_545
Bi As La 79.8(3) 25_445 9_545
Bi As La 130.0(7) 25_455 9_545
Bi As La 3.6(7) 25_545 9_545
La As La 78.303(8) 9 9_545
La As La 78.303(8) 9_445 9_545

loop_
_geom_bond_atom_site_label_1
_geom_bond_atom_site_label_2
_geom_bond_distance
_geom_bond_site_symmetry_2
La As 3.2068(3) 9_444
La As 3.2068(3) 25
La As 3.2068(3) 9_554
La As 3.2068(3) 25_445
La As 3.2068(3) 9_454
La As 3.2068(3) 9_544
La As 3.2068(3) 25_455
La As 3.2068(3) 25_545
La Co 3.31487(18) 9_444
La Co 3.31487(18) 17
La Co 3.31487(18) .
La Co 3.31487(18) 25
Bi As 3.115(15) 25
Bi As 3.115(15) 25_445
Bi As 3.115(15) 25_455
Bi As 3.115(15) 25_545
Bi Co 3.15(3) .
Bi Co 3.15(3) 25
Bi Co 3.15(3) 25_455
Bi Co 3.15(3) 1_545
Bi As 3.31(2) 9_444
Bi As 3.31(2) 9_554
Bi As 3.31(2) 9_544
Bi As 3.31(2) 9_454
Co As 2.3438(3) 25_455
Co As 2.3438(3) 1_565
Co As 2.3438(3) 25
Co As 2.3438(3) .
Co Co 2.8634(2) 25_565
Co Co 2.8634(2) 25_455
Co Co 2.8634(2) 25_465
Co Co 2.8634(2) 25
Co Bi 3.15(3) 25
Co Bi 3.15(3) 1_565
Co Bi 3.15(3) 25_455
As Co 2.3438(3) 25_455
As Co 2.3438(3) 1_545
As Co 2.3438(3) 25
As As 2.8879(12) 17_556
As Bi 3.115(15) 25
As Bi 3.115(15) 25_445
As Bi 3.115(15) 25_455
As Bi 3.115(15) 25_545
As La 3.2068(3) 9
As La 3.2068(3) 9_445
As La 3.2068(3) 9_545
